data_4083648
loop_
_publ_author_name
'Ahmed, Shabana A.'
'Hill, Michael S.'
'Hitchcock, Peter B.'
'Mansell, Stephen M.'
'St John, Oliver'

_publ_section_title
;
 DACH-Bridged (DACH =trans-1,2-Diaminocyclohexane) Bis(iminophosphonamide)
 Derivatives of Groups 3 and 13 and Their Use in the Enantiomorphic
 Polymerization of Methyl Methacrylate
;
_journal_issue 3
_journal_name_full Organometallics
_journal_page_first 538
_journal_paper_doi 10.1021/om060860+
_journal_volume 26
_journal_year 2007
_chemical_compound_source 'synthesis as described'
_chemical_formula_moiety 'C46 H50 N4 P2'
_chemical_formula_sum 'C46 H50 N4 P2'
_chemical_formula_weight 720.84
_chemical_name_systematic
;
 ?
;
_space_group_IT_number 14
_symmetry_cell_setting monoclinic
_symmetry_Int_Tables_number 14
_symmetry_space_group_name_Hall '-P 2yn'
_symmetry_space_group_name_H-M 'P 1 21/n 1'
_atom_sites_solution_hydrogens geom
_atom_sites_solution_primary direct
_atom_sites_solution_secondary difmap
_audit_conform_dict_location ftp://ftp.iucr.org/pub/cif_core.dic
_audit_conform_dict_name cif_core.dic
_audit_conform_dict_version 2.3
_audit_creation_date 2005-05-12T15:12:37-00:00
_audit_creation_method 'WinGX routine CIF_UPDATE'
_cell_angle_alpha 90
_cell_angle_beta 106.376(2)
_cell_angle_gamma 90
_cell_formula_units_Z 4
_cell_length_a 11.7450(3)
_cell_length_b 19.6556(6)
_cell_length_c 17.8171(6)
_cell_measurement_reflns_used 16821
_cell_measurement_temperature 173(2)
_cell_measurement_theta_max 26.022
_cell_measurement_theta_min 3.395
_cell_measurement_wavelength 0.71073
_cell_volume 3946.3(2)
_computing_cell_refinement 'HKL Scalepack (Otwinowski & Minor 1997)'
_computing_data_collection 'Collect (Nonius BV, 1997-2000)'
_computing_data_reduction 'HKL Denzo and Scalepack (Otwinowski & Minor 1997)'
_computing_molecular_graphics 'Ortep-3 for Windows (Farrugia, 1997)'
_computing_publication_material 'WinGX publication routines (Farrugia, 1999)'
_computing_structure_refinement 'SHELXL-97 (Sheldrick, 1997)'
_computing_structure_solution 'SHELXS-86 (Sheldrick, 1986)'
_diffrn_ambient_temperature 173(2)
_diffrn_detector 'CCD plate'
_diffrn_detector_area_resol_mean 9
_diffrn_measured_fraction_theta_full 0.995
_diffrn_measured_fraction_theta_max 0.995
_diffrn_measurement_device '95mm CCD camera on \k-goniostat'
_diffrn_measurement_device_type KappaCCD
_diffrn_measurement_method 'CCD rotation images, thick slices'
_diffrn_orient_matrix_type 'by Nonius Collect from scalepack cell'
_diffrn_orient_matrix_UB_11 -0.410006E-1
_diffrn_orient_matrix_UB_12 -0.74886E-2
_diffrn_orient_matrix_UB_13 -0.56706E-1
_diffrn_orient_matrix_UB_21 -0.626966E-1
_diffrn_orient_matrix_UB_22 -0.272193E-1
_diffrn_orient_matrix_UB_23 0.143494E-1
_diffrn_orient_matrix_UB_31 -0.475745E-1
_diffrn_orient_matrix_UB_32 0.42325E-1
_diffrn_orient_matrix_UB_33 -0.805E-3
_diffrn_radiation_monochromator graphite
_diffrn_radiation_probe x-ray
_diffrn_radiation_type MoK\a
_diffrn_radiation_wavelength 0.71073
_diffrn_reflns_av_R_equivalents 0.0776
_diffrn_reflns_av_unetI/netI 0.0754
_diffrn_reflns_limit_h_max 14
_diffrn_reflns_limit_h_min -14
_diffrn_reflns_limit_k_max 24
_diffrn_reflns_limit_k_min -24
_diffrn_reflns_limit_l_max 19
_diffrn_reflns_limit_l_min -21
_diffrn_reflns_number 32094
_diffrn_reflns_theta_full 26.03
_diffrn_reflns_theta_max 26.03
_diffrn_reflns_theta_min 3.52
_diffrn_source 'Enraf Nonius FR590'
_exptl_absorpt_coefficient_mu 0.148
_exptl_absorpt_correction_type none
_exptl_crystal_colour colourless
_exptl_crystal_density_diffrn 1.213
_exptl_crystal_density_method 'not measured'
_exptl_crystal_description prism
_exptl_crystal_F_000 1536
_exptl_crystal_size_max 0.2
_exptl_crystal_size_mid 0.2
_exptl_crystal_size_min 0.1
_refine_diff_density_max 0.236
_refine_diff_density_min -0.279
_refine_diff_density_rms 0.049
_refine_ls_extinction_method none
_refine_ls_goodness_of_fit_ref 1.016
_refine_ls_hydrogen_treatment mixed
_refine_ls_matrix_type full
_refine_ls_number_parameters 481
_refine_ls_number_reflns 7753
_refine_ls_number_restraints 0
_refine_ls_restrained_S_all 1.016
_refine_ls_R_factor_all 0.1001
_refine_ls_R_factor_gt 0.0527
_refine_ls_shift/su_max 0.001
_refine_ls_shift/su_mean 0
_refine_ls_structure_factor_coef Fsqd
_refine_ls_weighting_details 'calc w=1/[\s^2^(Fo^2^)+(0.0411P)^2^+1.6531P] where P=(Fo^2^+2Fc^2^)/3'
_refine_ls_weighting_scheme calc
_refine_ls_wR_factor_gt 0.0994
_refine_ls_wR_factor_ref 0.116
_reflns_number_gt 5079
_reflns_number_total 7753
_reflns_threshold_expression >2sigma(I)
_cod_data_source_file om060860%2Bsi20060920_064345.cif
_cod_data_source_block (2)-may805
_cod_original_sg_symbol_H-M P2(1)/n
_cod_database_code 4083648

loop_
_symmetry_equiv_pos_as_xyz
'x, y, z'
'-x+1/2, y+1/2, -z+1/2'
'-x, -y, -z'
'x-1/2, -y-1/2, z-1/2'

loop_
_atom_site_label
_atom_site_type_symbol
_atom_site_fract_x
_atom_site_fract_y
_atom_site_fract_z
_atom_site_U_iso_or_equiv
_atom_site_adp_type
_atom_site_occupancy
_atom_site_symmetry_multiplicity
_atom_site_calc_flag
_atom_site_refinement_flags
P1 P 0.20399(5) 0.37093(3) 0.83977(4) 0.02783(16) Uani 1 1 d .
P2 P -0.09272(5) 0.54841(3) 0.70592(3) 0.02463(16) Uani 1 1 d .
N1 N 0.14728(18) 0.43168(10) 0.77698(11) 0.0277(5) Uani 1 1 d .
H1X H 0.074(2) 0.4354(13) 0.7602(15) 0.042(8) Uiso 1 1 d .
N2 N 0.04864(17) 0.56794(11) 0.73036(12) 0.0265(5) Uani 1 1 d .
H2X H 0.065(2) 0.6010(13) 0.7512(16) 0.040(9) Uiso 1 1 d .
N3 N 0.28805(16) 0.31661(10) 0.82171(12) 0.0321(5) Uani 1 1 d .
N4 N -0.10069(15) 0.46925(9) 0.70954(11) 0.0261(4) Uani 1 1 d .
C1 C 0.21801(18) 0.48614(11) 0.75449(13) 0.0259(5) Uani 1 1 d .
H1 H 0.2608 0.5115 0.8029 0.031 Uiso 1 1 calc R
C2 C 0.13792(18) 0.53654(11) 0.69778(13) 0.0243(5) Uani 1 1 d .
H2 H 0.0953 0.5111 0.6494 0.029 Uiso 1 1 calc R
C3 C 0.2131(2) 0.59168(12) 0.67476(15) 0.0322(6) Uani 1 1 d .
H3B H 0.1606 0.623 0.637 0.039 Uiso 1 1 calc R
H3A H 0.254 0.6183 0.7218 0.039 Uiso 1 1 calc R
C4 C 0.3055(2) 0.56233(13) 0.63833(15) 0.0367(6) Uani 1 1 d .
H4B H 0.265 0.5393 0.5885 0.044 Uiso 1 1 calc R
H4A H 0.3545 0.5996 0.6266 0.044 Uiso 1 1 calc R
C5 C 0.3844(2) 0.51192(13) 0.69384(15) 0.0376(6) Uani 1 1 d .
H5B H 0.4321 0.5362 0.741 0.045 Uiso 1 1 calc R
H5A H 0.4398 0.4906 0.668 0.045 Uiso 1 1 calc R
C6 C 0.3102(2) 0.45685(12) 0.71796(15) 0.0350(6) Uani 1 1 d .
H6B H 0.2693 0.4297 0.6714 0.042 Uiso 1 1 calc R
H6A H 0.3634 0.426 0.756 0.042 Uiso 1 1 calc R
C7 C 0.2877(2) 0.41354(12) 0.92834(14) 0.0312(6) Uani 1 1 d .
C8 C 0.2475(2) 0.47535(13) 0.95000(15) 0.0386(6) Uani 1 1 d .
H8 H 0.1773 0.4954 0.9174 0.046 Uiso 1 1 calc R
C9 C 0.3089(3) 0.50758(15) 1.01832(16) 0.0474(7) Uani 1 1 d .
H9 H 0.2809 0.5497 1.0325 0.057 Uiso 1 1 calc R
C10 C 0.4110(2) 0.47858(16) 1.06616(16) 0.0503(8) Uani 1 1 d .
H10 H 0.4534 0.5009 1.113 0.06 Uiso 1 1 calc R
C11 C 0.4510(2) 0.41775(16) 1.04597(16) 0.0495(7) Uani 1 1 d .
H11 H 0.5206 0.3977 1.0793 0.059 Uiso 1 1 calc R
C12 C 0.3907(2) 0.38539(14) 0.97744(15) 0.0393(6) Uani 1 1 d .
H12 H 0.4198 0.3435 0.9637 0.047 Uiso 1 1 calc R
C13 C 0.07740(19) 0.33397(12) 0.86533(13) 0.0282(5) Uani 1 1 d .
C14 C 0.0870(2) 0.26530(12) 0.88665(14) 0.0348(6) Uani 1 1 d .
H14 H 0.1559 0.2404 0.8857 0.042 Uiso 1 1 calc R
C15 C -0.0030(2) 0.23338(13) 0.90905(15) 0.0398(7) Uani 1 1 d .
H15 H 0.0049 0.1868 0.9237 0.048 Uiso 1 1 calc R
C16 C -0.1034(2) 0.26824(13) 0.91037(15) 0.0400(7) Uani 1 1 d .
H16 H -0.1651 0.2459 0.9256 0.048 Uiso 1 1 calc R
C17 C -0.1141(2) 0.33588(14) 0.88941(16) 0.0427(7) Uani 1 1 d .
H17 H -0.1834 0.3603 0.8905 0.051 Uiso 1 1 calc R
C18 C -0.0245(2) 0.36880(13) 0.86672(15) 0.0352(6) Uani 1 1 d .
H18 H -0.0332 0.4154 0.8521 0.042 Uiso 1 1 calc R
C19 C -0.1722(2) 0.58181(11) 0.61123(13) 0.0277(5) Uani 1 1 d .
C20 C -0.1192(2) 0.62684(13) 0.57128(15) 0.0399(7) Uani 1 1 d .
H20 H -0.0393 0.6406 0.594 0.048 Uiso 1 1 calc R
C21 C -0.1814(3) 0.65188(15) 0.49878(17) 0.0495(8) Uani 1 1 d .
H21 H -0.1439 0.6825 0.4719 0.059 Uiso 1 1 calc R
C22 C -0.2971(3) 0.63271(14) 0.46550(15) 0.0458(7) Uani 1 1 d .
H22 H -0.3396 0.6504 0.4159 0.055 Uiso 1 1 calc R
C23 C -0.3515(2) 0.58800(13) 0.50368(16) 0.0446(7) Uani 1 1 d .
H23 H -0.4315 0.5748 0.4804 0.054 Uiso 1 1 calc R
C24 C -0.2897(2) 0.56216(13) 0.57620(15) 0.0387(6) Uani 1 1 d .
H24 H -0.3274 0.531 0.6022 0.046 Uiso 1 1 calc R
C25 C -0.14428(19) 0.59771(11) 0.77553(14) 0.0274(5) Uani 1 1 d .
C26 C -0.2338(2) 0.64645(13) 0.75337(16) 0.0380(6) Uani 1 1 d .
H26 H -0.2689 0.656 0.6995 0.046 Uiso 1 1 calc R
C27 C -0.2717(2) 0.68103(14) 0.80993(19) 0.0486(8) Uani 1 1 d .
H27 H -0.3325 0.7144 0.7946 0.058 Uiso 1 1 calc R
C28 C -0.2221(3) 0.66737(15) 0.8877(2) 0.0522(8) Uani 1 1 d .
H28 H -0.2486 0.6911 0.926 0.063 Uiso 1 1 calc R
C29 C -0.1339(3) 0.61926(14) 0.91036(16) 0.0455(7) Uani 1 1 d .
H29 H -0.0996 0.61 0.9644 0.055 Uiso 1 1 calc R
C30 C -0.0951(2) 0.58441(12) 0.85479(15) 0.0353(6) Uani 1 1 d .
H30 H -0.0345 0.5511 0.8708 0.042 Uiso 1 1 calc R
C31 C 0.3021(2) 0.27981(11) 0.75825(15) 0.0300(6) Uani 1 1 d .
C32 C 0.4208(2) 0.26740(12) 0.75765(16) 0.0351(6) Uani 1 1 d .
C33 C 0.4432(2) 0.23125(13) 0.69640(17) 0.0426(7) Uani 1 1 d .
H33 H 0.5231 0.2245 0.696 0.051 Uiso 1 1 calc R
C34 C 0.3535(3) 0.20484(13) 0.63631(17) 0.0455(7) Uani 1 1 d .
H34 H 0.3705 0.18 0.595 0.055 Uiso 1 1 calc R
C35 C 0.2368(2) 0.21559(12) 0.63779(16) 0.0411(7) Uani 1 1 d .
H35 H 0.1739 0.197 0.5971 0.049 Uiso 1 1 calc R
C36 C 0.2097(2) 0.25262(12) 0.69698(15) 0.0326(6) Uani 1 1 d .
C37 C 0.5211(2) 0.29331(14) 0.82414(17) 0.0476(7) Uani 1 1 d .
H37C H 0.5131 0.3426 0.8292 0.071 Uiso 1 1 calc R
H37B H 0.5969 0.2832 0.8137 0.071 Uiso 1 1 calc R
H37A H 0.5185 0.271 0.8728 0.071 Uiso 1 1 calc R
C38 C 0.0804(2) 0.26007(14) 0.69379(16) 0.0444(7) Uani 1 1 d .
H38C H 0.063 0.2316 0.7343 0.067 Uiso 1 1 calc R
H38B H 0.0308 0.2457 0.6423 0.067 Uiso 1 1 calc R
H38A H 0.0636 0.3078 0.7027 0.067 Uiso 1 1 calc R
C39 C -0.19383(19) 0.42579(11) 0.67027(13) 0.0261(5) Uani 1 1 d .
C40 C -0.1851(2) 0.39007(12) 0.60355(14) 0.0300(6) Uani 1 1 d .
C41 C -0.2740(2) 0.34444(12) 0.56796(15) 0.0361(6) Uani 1 1 d .
H41 H -0.2687 0.3205 0.5228 0.043 Uiso 1 1 calc R
C42 C -0.3699(2) 0.33305(13) 0.59666(15) 0.0390(6) Uani 1 1 d .
H42 H -0.4292 0.301 0.572 0.047 Uiso 1 1 calc R
C43 C -0.3787(2) 0.36857(12) 0.66129(15) 0.0333(6) Uani 1 1 d .
H43 H -0.4452 0.3611 0.6806 0.04 Uiso 1 1 calc R
C44 C -0.29255(19) 0.41511(11) 0.69895(14) 0.0280(5) Uani 1 1 d .
C45 C -0.0827(2) 0.40310(13) 0.56978(14) 0.0380(6) Uani 1 1 d .
H45C H -0.0866 0.45 0.5506 0.057 Uiso 1 1 calc R
H45B H -0.0874 0.3716 0.5264 0.057 Uiso 1 1 calc R
H45A H -0.0076 0.3961 0.6104 0.057 Uiso 1 1 calc R
C46 C -0.3075(2) 0.45487(12) 0.76744(14) 0.0342(6) Uani 1 1 d .
H46C H -0.3676 0.4329 0.7878 0.051 Uiso 1 1 calc R
H46B H -0.333 0.5013 0.7507 0.051 Uiso 1 1 calc R
H46A H -0.2318 0.4564 0.8085 0.051 Uiso 1 1 calc R

loop_
_atom_site_aniso_label
_atom_site_aniso_U_11
_atom_site_aniso_U_22
_atom_site_aniso_U_33
_atom_site_aniso_U_23
_atom_site_aniso_U_13
_atom_site_aniso_U_12
P1 0.0234(3) 0.0304(3) 0.0301(4) 0.0067(3) 0.0083(3) 0.0030(3)
P2 0.0223(3) 0.0262(3) 0.0255(4) 0.0014(3) 0.0070(3) 0.0023(3)
N1 0.0199(10) 0.0306(11) 0.0325(12) 0.0093(9) 0.0072(9) 0.0009(9)
N2 0.0249(11) 0.0241(12) 0.0320(13) -0.0039(10) 0.0104(9) 0.0001(9)
N3 0.0258(10) 0.0344(11) 0.0374(13) 0.0072(10) 0.0109(10) 0.0068(9)
N4 0.0216(9) 0.0262(11) 0.0288(12) 0.0000(9) 0.0046(8) 0.0009(8)
C1 0.0216(11) 0.0302(13) 0.0267(13) 0.0028(11) 0.0082(10) -0.0011(10)
C2 0.0229(11) 0.0283(13) 0.0226(13) -0.0011(10) 0.0079(10) -0.0003(10)
C3 0.0292(13) 0.0298(13) 0.0390(16) 0.0071(11) 0.0120(12) -0.0005(11)
C4 0.0340(13) 0.0397(15) 0.0410(16) 0.0097(12) 0.0180(12) -0.0007(12)
C5 0.0281(13) 0.0434(15) 0.0454(17) 0.0064(13) 0.0173(12) 0.0032(12)
C6 0.0300(13) 0.0344(14) 0.0442(16) 0.0087(12) 0.0161(12) 0.0050(12)
C7 0.0258(12) 0.0379(15) 0.0315(15) 0.0064(12) 0.0109(11) -0.0005(11)
C8 0.0339(14) 0.0483(16) 0.0342(16) 0.0039(13) 0.0107(12) 0.0058(13)
C9 0.0532(17) 0.0526(18) 0.0399(18) -0.0069(14) 0.0190(15) -0.0015(15)
C10 0.0459(17) 0.069(2) 0.0327(17) -0.0046(15) 0.0060(14) -0.0147(16)
C11 0.0390(16) 0.066(2) 0.0392(18) 0.0071(15) 0.0035(14) 0.0025(15)
C12 0.0334(14) 0.0475(16) 0.0349(16) 0.0050(13) 0.0061(12) -0.0001(13)
C13 0.0267(12) 0.0312(13) 0.0258(14) 0.0045(11) 0.0060(10) 0.0020(11)
C14 0.0335(14) 0.0344(14) 0.0375(16) 0.0095(12) 0.0116(12) 0.0070(12)
C15 0.0422(15) 0.0345(15) 0.0440(17) 0.0118(12) 0.0139(13) -0.0047(13)
C16 0.0341(14) 0.0465(17) 0.0412(17) 0.0118(13) 0.0135(12) -0.0066(13)
C17 0.0308(14) 0.0489(17) 0.0519(18) 0.0128(14) 0.0172(13) 0.0036(13)
C18 0.0336(14) 0.0331(14) 0.0417(16) 0.0091(12) 0.0153(12) 0.0035(12)
C19 0.0317(13) 0.0259(13) 0.0257(14) -0.0003(10) 0.0083(11) 0.0057(11)
C20 0.0356(14) 0.0447(16) 0.0419(17) 0.0121(13) 0.0150(13) 0.0108(13)
C21 0.0531(18) 0.0573(19) 0.0441(18) 0.0252(15) 0.0235(15) 0.0210(15)
C22 0.0581(19) 0.0499(18) 0.0253(16) 0.0038(13) 0.0052(14) 0.0232(15)
C23 0.0447(16) 0.0377(16) 0.0401(17) -0.0037(14) -0.0065(14) 0.0097(13)
C24 0.0384(15) 0.0328(14) 0.0398(16) 0.0048(12) 0.0026(13) 0.0022(12)
C25 0.0263(12) 0.0270(13) 0.0308(15) -0.0025(11) 0.0110(11) -0.0039(11)
C26 0.0305(13) 0.0390(15) 0.0460(17) -0.0051(13) 0.0132(12) 0.0023(12)
C27 0.0376(15) 0.0443(17) 0.071(2) -0.0141(16) 0.0270(16) 0.0034(13)
C28 0.0627(19) 0.0464(18) 0.063(2) -0.0194(16) 0.0435(18) -0.0132(16)
C29 0.0617(19) 0.0441(17) 0.0383(17) -0.0083(13) 0.0264(15) -0.0178(15)
C30 0.0397(14) 0.0325(14) 0.0374(16) -0.0020(12) 0.0170(13) -0.0061(12)
C31 0.0310(13) 0.0247(13) 0.0379(16) 0.0112(11) 0.0153(12) 0.0069(11)
C32 0.0325(14) 0.0255(13) 0.0512(18) 0.0125(12) 0.0180(13) 0.0056(11)
C33 0.0416(16) 0.0318(15) 0.064(2) 0.0138(14) 0.0310(16) 0.0090(13)
C34 0.0604(19) 0.0351(15) 0.0503(19) 0.0064(14) 0.0309(16) 0.0088(14)
C35 0.0540(17) 0.0312(14) 0.0407(17) 0.0077(12) 0.0176(14) -0.0017(13)
C36 0.0350(14) 0.0298(13) 0.0353(16) 0.0099(12) 0.0135(12) 0.0046(11)
C37 0.0281(13) 0.0506(17) 0.064(2) 0.0114(15) 0.0129(14) 0.0088(13)
C38 0.0357(14) 0.0518(17) 0.0433(18) -0.0040(14) 0.0074(13) -0.0027(13)
C39 0.0224(12) 0.0242(12) 0.0288(14) 0.0052(10) 0.0024(10) 0.0033(10)
C40 0.0297(13) 0.0288(13) 0.0302(15) 0.0014(11) 0.0064(11) 0.0025(11)
C41 0.0408(15) 0.0323(14) 0.0333(15) -0.0058(12) 0.0073(12) -0.0020(12)
C42 0.0352(14) 0.0326(14) 0.0437(17) -0.0001(13) 0.0020(13) -0.0084(12)
C43 0.0274(13) 0.0335(14) 0.0376(16) 0.0045(12) 0.0068(11) -0.0016(11)
C44 0.0250(12) 0.0255(13) 0.0317(14) 0.0034(11) 0.0055(11) 0.0023(10)
C45 0.0403(15) 0.0423(15) 0.0327(15) -0.0094(12) 0.0125(12) -0.0009(12)
C46 0.0278(12) 0.0373(14) 0.0403(16) -0.0012(12) 0.0140(12) -0.0029(11)

loop_
_atom_type_symbol
_atom_type_description
_atom_type_scat_dispersion_real
_atom_type_scat_dispersion_imag
_atom_type_scat_source
C C 0.0033 0.0016 'International Tables Vol C Tables 4.2.6.8 and 6.1.1.4'
H H 0 0 'International Tables Vol C Tables 4.2.6.8 and 6.1.1.4'
N N 0.0061 0.0033 'International Tables Vol C Tables 4.2.6.8 and 6.1.1.4'
P P 0.1023 0.0942 'International Tables Vol C Tables 4.2.6.8 and 6.1.1.4'

loop_
_geom_angle_atom_site_label_1
_geom_angle_atom_site_label_2
_geom_angle_atom_site_label_3
_geom_angle
N3 P1 N1 121.30(10)
N3 P1 C7 106.16(11)
N1 P1 C7 105.86(11)
N3 P1 C13 112.93(11)
N1 P1 C13 104.88(10)
C7 P1 C13 104.30(10)
N4 P2 N2 106.89(10)
N4 P2 C19 112.32(10)
N2 P2 C19 112.41(11)
N4 P2 C25 118.06(10)
N2 P2 C25 101.67(11)
C19 P2 C25 105.14(10)
C1 N1 P1 124.05(16)
C1 N1 H1X 116.3(18)
P1 N1 H1X 119.3(18)
C2 N2 P2 125.36(17)
C2 N2 H2X 116(2)
P2 N2 H2X 116(2)
C31 N3 P1 139.15(17)
C39 N4 P2 129.13(15)
N1 C1 C6 111.31(18)
N1 C1 C2 111.06(17)
C6 C1 C2 109.88(18)
N1 C1 H1 108.2
C6 C1 H1 108.2
C2 C1 H1 108.2
N2 C2 C3 109.85(18)
N2 C2 C1 112.61(18)
C3 C2 C1 109.99(17)
N2 C2 H2 108.1
C3 C2 H2 108.1
C1 C2 H2 108.1
C4 C3 C2 112.38(19)
C4 C3 H3B 109.1
C2 C3 H3B 109.1
C4 C3 H3A 109.1
C2 C3 H3A 109.1
H3B C3 H3A 107.9
C5 C4 C3 110.28(19)
C5 C4 H4B 109.6
C3 C4 H4B 109.6
C5 C4 H4A 109.6
C3 C4 H4A 109.6
H4B C4 H4A 108.1
C4 C5 C6 110.73(19)
C4 C5 H5B 109.5
C6 C5 H5B 109.5
C4 C5 H5A 109.5
C6 C5 H5A 109.5
H5B C5 H5A 108.1
C1 C6 C5 112.55(19)
C1 C6 H6B 109.1
C5 C6 H6B 109.1
C1 C6 H6A 109.1
C5 C6 H6A 109.1
H6B C6 H6A 107.8
C12 C7 C8 118.3(2)
C12 C7 P1 121.7(2)
C8 C7 P1 119.99(18)
C9 C8 C7 120.6(2)
C9 C8 H8 119.7
C7 C8 H8 119.7
C8 C9 C10 120.0(3)
C8 C9 H9 120
C10 C9 H9 120
C11 C10 C9 120.0(3)
C11 C10 H10 120
C9 C10 H10 120
C10 C11 C12 120.4(3)
C10 C11 H11 119.8
C12 C11 H11 119.8
C11 C12 C7 120.7(3)
C11 C12 H12 119.7
C7 C12 H12 119.7
C18 C13 C14 118.4(2)
C18 C13 P1 125.23(18)
C14 C13 P1 116.31(17)
C15 C14 C13 120.5(2)
C15 C14 H14 119.8
C13 C14 H14 119.8
C16 C15 C14 120.7(2)
C16 C15 H15 119.7
C14 C15 H15 119.7
C15 C16 C17 119.4(2)
C15 C16 H16 120.3
C17 C16 H16 120.3
C16 C17 C18 120.7(2)
C16 C17 H17 119.7
C18 C17 H17 119.7
C13 C18 C17 120.3(2)
C13 C18 H18 119.9
C17 C18 H18 119.9
C20 C19 C24 118.4(2)
C20 C19 P2 121.47(18)
C24 C19 P2 120.10(18)
C21 C20 C19 120.7(2)
C21 C20 H20 119.7
C19 C20 H20 119.7
C22 C21 C20 120.2(3)
C22 C21 H21 119.9
C20 C21 H21 119.9
C21 C22 C23 120.2(3)
C21 C22 H22 119.9
C23 C22 H22 119.9
C22 C23 C24 120.0(3)
C22 C23 H23 120
C24 C23 H23 120
C23 C24 C19 120.4(2)
C23 C24 H24 119.8
C19 C24 H24 119.8
C30 C25 C26 118.7(2)
C30 C25 P2 118.19(18)
C26 C25 P2 123.07(19)
C27 C26 C25 120.1(3)
C27 C26 H26 120
C25 C26 H26 120
C28 C27 C26 120.4(3)
C28 C27 H27 119.8
C26 C27 H27 119.8
C27 C28 C29 120.1(3)
C27 C28 H28 119.9
C29 C28 H28 119.9
C28 C29 C30 120.2(3)
C28 C29 H29 119.9
C30 C29 H29 119.9
C29 C30 C25 120.5(2)
C29 C30 H30 119.7
C25 C30 H30 119.7
N3 C31 C36 125.8(2)
N3 C31 C32 116.0(2)
C36 C31 C32 118.2(2)
C33 C32 C31 119.9(2)
C33 C32 C37 120.9(2)
C31 C32 C37 119.3(2)
C34 C33 C32 122.2(2)
C34 C33 H33 118.9
C32 C33 H33 118.9
C33 C34 C35 118.0(3)
C33 C34 H34 121
C35 C34 H34 121
C36 C35 C34 122.0(3)
C36 C35 H35 119
C34 C35 H35 119
C35 C36 C31 119.6(2)
C35 C36 C38 117.7(2)
C31 C36 C38 122.6(2)
C32 C37 H37C 109.5
C32 C37 H37B 109.5
H37C C37 H37B 109.5
C32 C37 H37A 109.5
H37C C37 H37A 109.5
H37B C37 H37A 109.5
C36 C38 H38C 109.5
C36 C38 H38B 109.5
H38C C38 H38B 109.5
C36 C38 H38A 109.5
H38C C38 H38A 109.5
H38B C38 H38A 109.5
C44 C39 N4 120.9(2)
C44 C39 C40 119.7(2)
N4 C39 C40 119.33(19)
C41 C40 C39 118.9(2)
C41 C40 C45 120.6(2)
C39 C40 C45 120.5(2)
C42 C41 C40 121.6(2)
C42 C41 H41 119.2
C40 C41 H41 119.2
C43 C42 C41 119.3(2)
C43 C42 H42 120.3
C41 C42 H42 120.3
C42 C43 C44 121.5(2)
C42 C43 H43 119.3
C44 C43 H43 119.3
C43 C44 C39 119.0(2)
C43 C44 C46 120.0(2)
C39 C44 C46 121.0(2)
C40 C45 H45C 109.5
C40 C45 H45B 109.5
H45C C45 H45B 109.5
C40 C45 H45A 109.5
H45C C45 H45A 109.5
H45B C45 H45A 109.5
C44 C46 H46C 109.5
C44 C46 H46B 109.5
H46C C46 H46B 109.5
C44 C46 H46A 109.5
H46C C46 H46A 109.5
H46B C46 H46A 109.5

loop_
_geom_bond_atom_site_label_1
_geom_bond_atom_site_label_2
_geom_bond_distance
P1 N3 1.5483(19)
P1 N1 1.643(2)
P1 C7 1.812(3)
P1 C13 1.824(2)
P2 N4 1.5610(19)
P2 N2 1.639(2)
P2 C19 1.806(2)
P2 C25 1.808(2)
N1 C1 1.478(3)
N1 H1X 0.83(2)
N2 C2 1.470(3)
N2 H2X 0.75(3)
N3 C31 1.391(3)
N4 C39 1.409(3)
C1 C6 1.525(3)
C1 C2 1.533(3)
C1 H1 1
C2 C3 1.526(3)
C2 H2 1
C3 C4 1.525(3)
C3 H3B 0.99
C3 H3A 0.99
C4 C5 1.518(3)
C4 H4B 0.99
C4 H4A 0.99
C5 C6 1.526(3)
C5 H5B 0.99
C5 H5A 0.99
C6 H6B 0.99
C6 H6A 0.99
C7 C12 1.392(3)
C7 C8 1.397(3)
C8 C9 1.381(4)
C8 H8 0.95
C9 C10 1.383(4)
C9 H9 0.95
C10 C11 1.369(4)
C10 H10 0.95
C11 C12 1.382(4)
C11 H11 0.95
C12 H12 0.95
C13 C18 1.385(3)
C13 C14 1.398(3)
C14 C15 1.381(3)
C14 H14 0.95
C15 C16 1.370(3)
C15 H15 0.95
C16 C17 1.377(4)
C16 H16 0.95
C17 C18 1.388(3)
C17 H17 0.95
C18 H18 0.95
C19 C20 1.389(3)
C19 C24 1.399(3)
C20 C21 1.383(4)
C20 H20 0.95
C21 C22 1.373(4)
C21 H21 0.95
C22 C23 1.374(4)
C22 H22 0.95
C23 C24 1.388(3)
C23 H23 0.95
C24 H24 0.95
C25 C30 1.392(3)
C25 C26 1.395(3)
C26 C27 1.389(4)
C26 H26 0.95
C27 C28 1.369(4)
C27 H27 0.95
C28 C29 1.377(4)
C28 H28 0.95
C29 C30 1.382(3)
C29 H29 0.95
C30 H30 0.95
C31 C36 1.410(3)
C31 C32 1.418(3)
C32 C33 1.388(4)
C32 C37 1.504(4)
C33 C34 1.374(4)
C33 H33 0.95
C34 C35 1.394(4)
C34 H34 0.95
C35 C36 1.391(3)
C35 H35 0.95
C36 C38 1.510(3)
C37 H37C 0.98
C37 H37B 0.98
C37 H37A 0.98
C38 H38C 0.98
C38 H38B 0.98
C38 H38A 0.98
C39 C44 1.408(3)
C39 C40 1.409(3)
C40 C41 1.387(3)
C40 C45 1.511(3)
C41 C42 1.380(3)
C41 H41 0.95
C42 C43 1.375(3)
C42 H42 0.95
C43 C44 1.388(3)
C43 H43 0.95
C44 C46 1.501(3)
C45 H45C 0.98
C45 H45B 0.98
C45 H45A 0.98
C46 H46C 0.98
C46 H46B 0.98
C46 H46A 0.98
